data_2015386
loop_
_publ_author_name
'Janet M. S. Skakle'
'James L. Wardell'
'Solange M. S. V. Wardell'

_publ_section_title
;
 Formation of ladders from <i>R</i>~4~^4^(8) and <i>R</i>~6~^6^(12)
 rings in 8-hydroxyquinolinium chloride monohydrate: comparisons with
 the supramolecular arrangements in related salts
;
_journal_coeditor_code SK3016
_journal_issue 6
_journal_name_full 'Acta Crystallographica Section C'
_journal_page_first o312
_journal_page_last o314
_journal_paper_doi 10.1107/S0108270106013473
_journal_volume 62
_journal_year 2006
_chemical_formula_iupac 'C9 H8 N O +, Cl -, H2 O'
_chemical_formula_moiety 'C9 H8 N O +, Cl -, H2 O'
_chemical_formula_sum 'C9 H10 Cl N O2'
_chemical_formula_weight 199.63
_chemical_name_systematic
;
8-hydroxyquinolinium chloride monohydrate
;
_space_group_IT_number 2
_symmetry_cell_setting triclinic
_symmetry_space_group_name_Hall '-P 1'
_symmetry_space_group_name_H-M 'P -1'
_atom_sites_solution_hydrogens difmap
_atom_sites_solution_primary direct
_atom_sites_solution_secondary difmap
_audit_creation_method SHELXL-97
_cell_angle_alpha 78.328(2)
_cell_angle_beta 86.105(2)
_cell_angle_gamma 66.388(2)
_cell_formula_units_Z 2
_cell_length_a 7.2865(3)
_cell_length_b 8.2885(4)
_cell_length_c 8.4596(3)
_cell_measurement_reflns_used 2046
_cell_measurement_temperature 120(2)
_cell_measurement_theta_max 27.48
_cell_measurement_theta_min 2.91
_cell_volume 458.41(3)
_computing_cell_refinement 'DENZO (Otwinowski & Minor, 1997) and COLLECT'
_computing_data_collection 'COLLECT (Hooft, 1998)'
_computing_data_reduction
;
DENZO and COLLECT
;
_computing_molecular_graphics
;
ORTEP-3 for Windows (Farrugia, 1997)
;
_computing_publication_material SHELXL97
_computing_structure_refinement
;
OSCAIL and SHELXL97 (Sheldrick, 1997)
;
_computing_structure_solution
;
OSCAIL (McArdle, 2003) and SHELXS97 (Sheldrick, 1997)
;
_diffrn_ambient_temperature 120(2)
_diffrn_detector_area_resol_mean 9.091
_diffrn_measured_fraction_theta_full 0.994
_diffrn_measured_fraction_theta_max 0.994
_diffrn_measurement_device_type 'Nonius KappaCCD'
_diffrn_measurement_method '\f and \w'
_diffrn_radiation_monochromator graphite
_diffrn_radiation_source 'Bruker--Nonius FR591 rotating anode'
_diffrn_radiation_type MoK\a
_diffrn_radiation_wavelength 0.71073
_diffrn_reflns_av_R_equivalents 0.0305
_diffrn_reflns_av_sigmaI/netI 0.0286
_diffrn_reflns_limit_h_max 9
_diffrn_reflns_limit_h_min -9
_diffrn_reflns_limit_k_max 10
_diffrn_reflns_limit_k_min -10
_diffrn_reflns_limit_l_max 10
_diffrn_reflns_limit_l_min -10
_diffrn_reflns_number 9570
_diffrn_reflns_theta_full 27.53
_diffrn_reflns_theta_max 27.53
_diffrn_reflns_theta_min 3.72
_diffrn_standards_decay_% 0
_diffrn_standards_number 0
_exptl_absorpt_coefficient_mu 0.381
_exptl_absorpt_correction_T_max 0.92813
_exptl_absorpt_correction_T_min 0.80147
_exptl_absorpt_correction_type multi-scan
_exptl_absorpt_process_details '(SADABS; Sheldrick, 2003)'
_exptl_crystal_colour 'light orange'
_exptl_crystal_density_diffrn 1.446
_exptl_crystal_density_method 'not measured'
_exptl_crystal_description shard
_exptl_crystal_F_000 208
_exptl_crystal_size_max 0.36
_exptl_crystal_size_mid 0.20
_exptl_crystal_size_min 0.14
_refine_diff_density_max 0.323
_refine_diff_density_min -0.281
_refine_ls_extinction_method none
_refine_ls_goodness_of_fit_ref 1.143
_refine_ls_hydrogen_treatment mixed
_refine_ls_matrix_type full
_refine_ls_number_parameters 131
_refine_ls_number_reflns 2098
_refine_ls_number_restraints 0
_refine_ls_restrained_S_all 1.143
_refine_ls_R_factor_all 0.0400
_refine_ls_R_factor_gt 0.0326
_refine_ls_shift/su_max 0.000
_refine_ls_shift/su_mean 0.000
_refine_ls_structure_factor_coef Fsqd
_refine_ls_weighting_details 'w=1/[\s^2^(Fo^2^)+(0.0351P)^2^+0.18P] where P=(Fo^2^+2Fc^2^)/3'
_refine_ls_weighting_scheme calc
_refine_ls_wR_factor_gt 0.0814
_refine_ls_wR_factor_ref 0.0852
_reflns_number_gt 1835
_reflns_number_total 2098
_reflns_threshold_expression I>2\s(I)
_cod_data_source_file sk3016.cif
_cod_data_source_block I
_cod_database_code 2015386
_cod_database_fobs_code 2015386

loop_
_symmetry_equiv_pos_as_xyz
'x, y, z'
'-x, -y, -z'

loop_
_atom_site_type_symbol
_atom_site_label
_atom_site_fract_x
_atom_site_fract_y
_atom_site_fract_z
_atom_site_U_iso_or_equiv
_atom_site_adp_type
_atom_site_calc_flag
_atom_site_refinement_flags
_atom_site_occupancy
Cl Cl1 0.17820(5) 0.10183(5) -0.36696(4) 0.02224(13) Uani d . 1
N N1 0.82589(18) 0.25417(18) 0.16555(14) 0.0184(3) Uani d . 1
H H1 0.833(3) 0.143(3) 0.172(2) 0.039(6) Uiso d . 1
C C2 0.8616(2) 0.3020(2) 0.29698(17) 0.0215(3) Uani d . 1
H H2 0.8999 0.2165 0.3949 0.026 Uiso calc R 1
C C3 0.8431(2) 0.4769(2) 0.29222(18) 0.0234(3) Uani d . 1
H H3 0.8704 0.5106 0.3860 0.028 Uiso calc R 1
C C4 0.7853(2) 0.5996(2) 0.15110(18) 0.0212(3) Uani d . 1
H H4 0.7713 0.7193 0.1475 0.025 Uiso calc R 1
C C4A 0.7462(2) 0.55025(19) 0.01067(17) 0.0179(3) Uani d . 1
C C5 0.6851(2) 0.6717(2) -0.13813(18) 0.0223(3) Uani d . 1
H H5 0.6664 0.7934 -0.1472 0.027 Uiso calc R 1
C C6 0.6533(2) 0.6117(2) -0.26893(18) 0.0240(3) Uani d . 1
H H6 0.6134 0.6932 -0.3690 0.029 Uiso calc R 1
C C7 0.6781(2) 0.4328(2) -0.25901(17) 0.0208(3) Uani d . 1
H H7 0.6563 0.3952 -0.3524 0.025 Uiso calc R 1
C C8 0.7336(2) 0.3114(2) -0.11544(17) 0.0178(3) Uani d . 1
O O1 0.75513(17) 0.13843(14) -0.09175(12) 0.0227(2) Uani d . 1
H H1A 0.7184 0.1190 -0.1754 0.034 Uiso calc R 1
C C8A 0.7695(2) 0.37084(19) 0.02019(16) 0.0163(3) Uani d . 1
O O1W 0.6131(2) 0.09370(16) -0.35024(14) 0.0260(3) Uani d . 1
H H1WA 0.674(3) 0.041(3) -0.423(3) 0.043(6) Uiso d . 1
H H1WB 0.505(4) 0.091(3) -0.349(3) 0.043(6) Uiso d . 1

loop_
_atom_site_aniso_label
_atom_site_aniso_U_11
_atom_site_aniso_U_22
_atom_site_aniso_U_33
_atom_site_aniso_U_12
_atom_site_aniso_U_13
_atom_site_aniso_U_23
Cl1 0.0263(2) 0.0219(2) 0.01917(19) -0.00936(15) -0.00190(13) -0.00486(14)
N1 0.0183(6) 0.0197(7) 0.0182(6) -0.0084(5) -0.0022(5) -0.0028(5)
C2 0.0191(7) 0.0288(8) 0.0171(7) -0.0101(6) -0.0026(5) -0.0031(6)
C3 0.0207(8) 0.0329(9) 0.0230(7) -0.0136(7) 0.0007(6) -0.0130(6)
C4 0.0180(7) 0.0221(8) 0.0277(8) -0.0095(6) 0.0037(6) -0.0113(6)
C4A 0.0131(7) 0.0186(7) 0.0222(7) -0.0061(6) 0.0026(5) -0.0055(6)
C5 0.0202(7) 0.0170(7) 0.0273(8) -0.0069(6) 0.0026(6) -0.0008(6)
C6 0.0203(8) 0.0256(8) 0.0205(7) -0.0068(7) 0.0008(6) 0.0030(6)
C7 0.0186(7) 0.0272(8) 0.0165(7) -0.0087(6) 0.0008(5) -0.0049(6)
C8 0.0158(7) 0.0195(7) 0.0188(7) -0.0070(6) 0.0018(5) -0.0055(6)
O1 0.0312(6) 0.0206(6) 0.0196(5) -0.0124(5) -0.0035(4) -0.0050(4)
C8A 0.0146(7) 0.0184(7) 0.0159(7) -0.0068(6) 0.0005(5) -0.0029(5)
O1W 0.0280(7) 0.0319(7) 0.0230(6) -0.0135(5) 0.0003(5) -0.0121(5)

loop_
_atom_type_symbol
_atom_type_description
_atom_type_scat_dispersion_real
_atom_type_scat_dispersion_imag
_atom_type_scat_source
C C 0.0033 0.0016 'International Tables Vol C Tables 4.2.6.8 and 6.1.1.4'
H H 0.0000 0.0000 'International Tables Vol C Tables 4.2.6.8 and 6.1.1.4'
Cl Cl 0.1484 0.1585 'International Tables Vol C Tables 4.2.6.8 and 6.1.1.4'
N N 0.0061 0.0033 'International Tables Vol C Tables 4.2.6.8 and 6.1.1.4'
O O 0.0106 0.0060 'International Tables Vol C Tables 4.2.6.8 and 6.1.1.4'

loop_
_geom_angle_atom_site_label_1
_geom_angle_atom_site_label_2
_geom_angle_atom_site_label_3
_geom_angle
C2 N1 C8A 122.87(14)
C2 N1 H1 119.1(13)
C8A N1 H1 118.0(13)
N1 C2 C3 120.43(14)
N1 C2 H2 119.8
C3 C2 H2 119.8
C4 C3 C2 119.31(14)
C4 C3 H3 120.3
C2 C3 H3 120.3
C3 C4 C4A 120.72(14)
C3 C4 H4 119.6
C4A C4 H4 119.6
C4 C4A C8A 118.13(13)
C4 C4A C5 123.11(14)
C8A C4A C5 118.76(13)
C6 C5 C4A 119.23(14)
C6 C5 H5 120.4
C4A C5 H5 120.4
C5 C6 C7 121.75(14)
C5 C6 H6 119.1
C7 C6 H6 119.1
C8 C7 C6 120.73(14)
C8 C7 H7 119.6
C6 C7 H7 119.6
O1 C8 C7 125.40(13)
O1 C8 C8A 116.44(12)
C7 C8 C8A 118.16(14)
C8 O1 H1A 109.5
N1 C8A C4A 118.54(13)
N1 C8A C8 120.10(13)
C4A C8A C8 121.36(13)
H1WA O1W H1WB 105(2)

loop_
_geom_bond_atom_site_label_1
_geom_bond_atom_site_label_2
_geom_bond_distance
N1 C2 1.3272(19)
N1 C8A 1.3730(18)
N1 H1 0.89(2)
C2 C3 1.394(2)
C2 H2 0.9500
C3 C4 1.368(2)
C3 H3 0.9500
C4 C4A 1.412(2)
C4 H4 0.9500
C4A C8A 1.413(2)
C4A C5 1.414(2)
C5 C6 1.369(2)
C5 H5 0.9500
C6 C7 1.405(2)
C6 H6 0.9500
C7 C8 1.377(2)
C7 H7 0.9500
C8 O1 1.3525(18)
C8 C8A 1.414(2)
O1 H1A 0.8400
O1W H1WA 0.82(2)
O1W H1WB 0.79(2)

loop_
_geom_hbond_atom_site_label_D
_geom_hbond_atom_site_label_H
_geom_hbond_atom_site_label_A
_geom_hbond_site_symmetry_A
_geom_hbond_distance_DH
_geom_hbond_distance_HA
_geom_hbond_distance_DA
_geom_hbond_angle_DHA
O1 H1A O1W . 0.84 1.80 2.6329(15) 173.9
N1 H1 O1 . 0.89(2) 2.35(2) 2.7050(16) 103.7(15)
N1 H1 Cl1 2_655 0.89(2) 2.37(2) 3.1048(13) 140.2(17)
O1W H1WA Cl1 2_654 0.82(2) 2.30(3) 3.1245(13) 176(2)
O1W H1WB Cl1 . 0.79(2) 2.36(3) 3.1550(14) 175(2)

loop_
_geom_torsion_atom_site_label_1
_geom_torsion_atom_site_label_2
_geom_torsion_atom_site_label_3
_geom_torsion_atom_site_label_4
_geom_torsion
C8A N1 C2 C3 -0.1(2)
N1 C2 C3 C4 0.8(2)
C2 C3 C4 C4A -0.6(2)
C3 C4 C4A C8A -0.3(2)
C3 C4 C4A C5 179.67(14)
C4 C4A C5 C6 179.05(14)
C8A C4A C5 C6 -1.0(2)
C4A C5 C6 C7 0.5(2)
C5 C6 C7 C8 0.7(2)
C6 C7 C8 O1 177.72(13)
C6 C7 C8 C8A -1.5(2)
C2 N1 C8A C4A -0.8(2)
C2 N1 C8A C8 -179.98(13)
C4 C4A C8A N1 1.0(2)
C5 C4A C8A N1 -179.01(12)
C4 C4A C8A C8 -179.83(13)
C5 C4A C8A C8 0.2(2)
O1 C8 C8A N1 0.9(2)
C7 C8 C8A N1 -179.78(13)
O1 C8 C8A C4A -178.25(12)
C7 C8 C8A C4A 1.0(2)

loop_
_cod_related_entry_id
_cod_related_entry_database
_cod_related_entry_code
1 ChemSpider 21133520
